data_2018544
loop_
_publ_author_name
'Suresh, J.'
'Vishnupriya, R.'
'Sivakumar, S.'
'Kumar, R. Ranjith'
'Athimoolam, S.'

_publ_section_title
;
 Intermolecular C---H&#x00B7;&#x00B7;&#x00B7;O and
 C---H&#x00B7;&#x00B7;&#x00B7;<i>X</i> interactions in substituted
 spiroacenaphthylene structures
;
_journal_coeditor_code GG3273
_journal_issue 7
_journal_name_full 'Acta Crystallographica Section C'
_journal_page_first o257
_journal_page_last o261
_journal_paper_doi 10.1107/S0108270112024584
_journal_volume 68
_journal_year 2012
_chemical_formula_iupac 'C35 H28 Br2 N2 O2 S'
_chemical_formula_moiety 'C35 H28 Br2 N2 O2 S'
_chemical_formula_sum 'C35 H28 Br2 N2 O2 S'
_chemical_formula_weight 700.47
_chemical_name_systematic
;
5''-[(<i>E</i>)-4-bromobenzylidene]-7'-(4-bromophenyl)-1''-methyl-
dispiro[acenaphthylene-1,5'-pyrrolo[1,2-<i>c</i>][1,3]thiazole-6',3''-
piperidine]-2,4''-dione
;
_space_group_IT_number 14
_symmetry_cell_setting monoclinic
_symmetry_space_group_name_Hall '-P 2ybc'
_symmetry_space_group_name_H-M 'P 1 21/c 1'
_atom_sites_solution_hydrogens geom
_atom_sites_solution_primary direct
_atom_sites_solution_secondary difmap
_audit_creation_method SHELXL97
_cell_angle_alpha 90.00
_cell_angle_beta 116.761(2)
_cell_angle_gamma 90.00
_cell_formula_units_Z 4
_cell_length_a 14.2275(7)
_cell_length_b 15.6753(8)
_cell_length_c 15.3780(7)
_cell_measurement_reflns_used 2000
_cell_measurement_temperature 293(2)
_cell_measurement_theta_max 26.3
_cell_measurement_theta_min 1.6
_cell_volume 3062.3(3)
_computing_cell_refinement 'SAINT (Bruker, 2004)'
_computing_data_collection 'APEX2 (Bruker, 2004)'
_computing_data_reduction 'SAINT (Bruker, 2004)'
_computing_molecular_graphics 'PLATON (Spek, 2009)'
_computing_publication_material 'SHELXL97 (Sheldrick, 2008)'
_computing_structure_refinement 'SHELXL97 (Sheldrick, 2008)'
_computing_structure_solution 'SHELXS97 (Sheldrick, 2008)'
_diffrn_ambient_temperature 293(2)
_diffrn_detector_area_resol_mean 0
_diffrn_measured_fraction_theta_full 0.994
_diffrn_measured_fraction_theta_max 0.994
_diffrn_measurement_device_type 'Bruker Kappa APEXII area-detector'
_diffrn_measurement_method '\w and \f'
_diffrn_radiation_monochromator graphite
_diffrn_radiation_source 'fine-focus sealed tube'
_diffrn_radiation_type MoK\a
_diffrn_radiation_wavelength 0.71073
_diffrn_reflns_av_R_equivalents 0.0392
_diffrn_reflns_av_sigmaI/netI 0.0407
_diffrn_reflns_limit_h_max 17
_diffrn_reflns_limit_h_min -15
_diffrn_reflns_limit_k_max 19
_diffrn_reflns_limit_k_min -19
_diffrn_reflns_limit_l_max 14
_diffrn_reflns_limit_l_min -19
_diffrn_reflns_number 30894
_diffrn_reflns_theta_full 26.28
_diffrn_reflns_theta_max 26.28
_diffrn_reflns_theta_min 1.60
_diffrn_standards_decay_% 0
_diffrn_standards_interval_count 0
_diffrn_standards_interval_time 0
_diffrn_standards_number 0
_exptl_absorpt_coefficient_mu 2.750
_exptl_absorpt_correction_T_max 0.739
_exptl_absorpt_correction_T_min 0.599
_exptl_absorpt_correction_type multi-scan
_exptl_absorpt_process_details '(SADABS; Sheldrick, 1996)'
_exptl_crystal_colour colourless
_exptl_crystal_density_diffrn 1.519
_exptl_crystal_density_method 'not measured'
_exptl_crystal_description block
_exptl_crystal_F_000 1416
_exptl_crystal_size_max 0.19
_exptl_crystal_size_mid 0.16
_exptl_crystal_size_min 0.11
_refine_diff_density_max 0.780
_refine_diff_density_min -0.976
_refine_ls_extinction_coef 0.0009(3)
_refine_ls_extinction_expression Fc^*^=kFc[1+0.001xFc^2^\l^3^/sin(2\q)]^-1/4^
_refine_ls_extinction_method 'SHELXL97 (Sheldrick, 2008)'
_refine_ls_goodness_of_fit_ref 1.004
_refine_ls_hydrogen_treatment constr
_refine_ls_matrix_type full
_refine_ls_number_parameters 382
_refine_ls_number_reflns 6169
_refine_ls_number_restraints 0
_refine_ls_restrained_S_all 1.004
_refine_ls_R_factor_all 0.0871
_refine_ls_R_factor_gt 0.0444
_refine_ls_shift/su_max 0.000
_refine_ls_shift/su_mean 0.000
_refine_ls_structure_factor_coef Fsqd
_refine_ls_weighting_details 'w = 1/[\s^2^(Fo^2^)+(0.0782P)^2^+0.813P] where P=(Fo^2^+2Fc^2^)/3'
_refine_ls_weighting_scheme calc
_refine_ls_wR_factor_gt 0.1170
_refine_ls_wR_factor_ref 0.1411
_reflns_number_gt 3897
_reflns_number_total 6169
_reflns_threshold_expression I>2\s(I)
_cod_data_source_file gg3273.cif
_cod_data_source_block III
_cod_original_sg_symbol_H-M 'P 21/c'
_cod_database_code 2018544
_cod_database_fobs_code 2018544

loop_
_symmetry_equiv_pos_as_xyz
'x, y, z'
'-x, y+1/2, -z+1/2'
'-x, -y, -z'
'x, -y-1/2, z-1/2'

loop_
_atom_site_type_symbol
_atom_site_label
_atom_site_fract_x
_atom_site_fract_y
_atom_site_fract_z
_atom_site_U_iso_or_equiv
_atom_site_adp_type
_atom_site_calc_flag
_atom_site_refinement_flags
_atom_site_occupancy
_atom_site_symmetry_multiplicity
C C1 0.0522(3) 0.7463(2) 0.3566(2) 0.0519(9) Uani d . 1 1
H H1A 0.0641 0.7343 0.3012 0.078 Uiso calc R 1 1
H H1B 0.0373 0.8059 0.3576 0.078 Uiso calc R 1 1
H H1C -0.0064 0.7133 0.3527 0.078 Uiso calc R 1 1
C C2 0.2342(2) 0.7785(2) 0.4580(2) 0.0407(8) Uani d . 1 1
H H2A 0.2172 0.8372 0.4652 0.049 Uiso calc R 1 1
H H2B 0.2447 0.7752 0.4000 0.049 Uiso calc R 1 1
C C3 0.3348(2) 0.7545(2) 0.5448(2) 0.0354(7) Uani d . 1 1
C C4 0.3478(2) 0.6663(2) 0.5823(2) 0.0342(7) Uani d . 1 1
C C5 0.2472(2) 0.61677(18) 0.5600(2) 0.0313(7) Uani d . 1 1
C C6 0.1717(2) 0.63488(19) 0.4531(2) 0.0346(7) Uani d . 1 1
H H6A 0.2051 0.6211 0.4120 0.041 Uiso calc R 1 1
H H6B 0.1086 0.6005 0.4326 0.041 Uiso calc R 1 1
C C7 0.2676(2) 0.52039(18) 0.5842(2) 0.0336(7) Uani d . 1 1
H H7 0.3365 0.5152 0.6412 0.040 Uiso calc R 1 1
C C8 0.1849(2) 0.49928(18) 0.6169(2) 0.0354(7) Uani d . 1 1
H H8 0.1147 0.4994 0.5613 0.042 Uiso calc R 1 1
C C9 0.1985(3) 0.4224(2) 0.6800(2) 0.0468(8) Uani d . 1 1
H H9A 0.2721 0.4134 0.7248 0.056 Uiso calc R 1 1
H H9B 0.1711 0.3715 0.6408 0.056 Uiso calc R 1 1
C C10 0.1294(3) 0.5631(2) 0.7277(2) 0.0463(8) Uani d . 1 1
H H10A 0.0599 0.5860 0.6869 0.056 Uiso calc R 1 1
H H10B 0.1590 0.5929 0.7896 0.056 Uiso calc R 1 1
C C11 0.1964(2) 0.64933(19) 0.6283(2) 0.0335(7) Uani d . 1 1
C C12 0.0836(3) 0.6875(2) 0.5678(2) 0.0404(8) Uani d . 1 1
C C13 0.0850(3) 0.7771(2) 0.5966(3) 0.0498(9) Uani d . 1 1
C C17 0.2135(4) 0.8732(2) 0.7188(3) 0.0637(11) Uani d . 1 1
C C18 0.1846(3) 0.7935(2) 0.6715(3) 0.0464(9) Uani d . 1 1
C C19 0.2516(3) 0.7227(2) 0.6968(2) 0.0382(7) Uani d . 1 1
C C20 0.3488(3) 0.7292(2) 0.7742(2) 0.0499(9) Uani d . 1 1
H H20 0.3942 0.6827 0.7947 0.060 Uiso calc R 1 1
C C21 0.3789(4) 0.8089(3) 0.8225(3) 0.0656(12) Uani d . 1 1
H H21 0.4457 0.8139 0.8746 0.079 Uiso calc R 1 1
C C22 0.3155(4) 0.8777(3) 0.7968(3) 0.0746(13) Uani d . 1 1
H H22 0.3393 0.9286 0.8308 0.090 Uiso calc R 1 1
C C31 0.4114(3) 0.8104(2) 0.5942(2) 0.0451(8) Uani d . 1 1
H H31 0.4722 0.7884 0.6446 0.054 Uiso calc R 1 1
C C32 0.4099(3) 0.9021(2) 0.5777(2) 0.0473(8) Uani d . 1 1
C C33 0.4422(3) 0.9576(2) 0.6551(3) 0.0574(10) Uani d . 1 1
H H33 0.4732 0.9354 0.7180 0.069 Uiso calc R 1 1
C C34 0.4304(4) 1.0443(3) 0.6433(3) 0.0707(12) Uani d . 1 1
H H34 0.4505 1.0804 0.6967 0.085 Uiso calc R 1 1
C C35 0.3880(3) 1.0763(3) 0.5503(3) 0.0741(13) Uani d . 1 1
C C36 0.3618(3) 1.0239(3) 0.4717(3) 0.0770(14) Uani d . 1 1
H H36 0.3367 1.0470 0.4096 0.092 Uiso calc R 1 1
C C37 0.3726(3) 0.9374(3) 0.4846(3) 0.0631(11) Uani d . 1 1
H H37 0.3549 0.9019 0.4310 0.076 Uiso calc R 1 1
C C71 0.2699(2) 0.46532(18) 0.5044(2) 0.0354(7) Uani d . 1 1
C C72 0.3626(2) 0.4520(2) 0.4980(2) 0.0412(7) Uani d . 1 1
H H72 0.4244 0.4766 0.5444 0.049 Uiso calc R 1 1
C C73 0.3661(3) 0.4031(2) 0.4246(3) 0.0467(8) Uani d . 1 1
H H73 0.4291 0.3952 0.4211 0.056 Uiso calc R 1 1
C C74 0.2754(3) 0.36683(19) 0.3575(2) 0.0448(8) Uani d . 1 1
C C75 0.1838(3) 0.3760(2) 0.3631(3) 0.0553(10) Uani d . 1 1
H H75 0.1231 0.3492 0.3178 0.066 Uiso calc R 1 1
C C76 0.1805(3) 0.4249(2) 0.4360(3) 0.0533(9) Uani d . 1 1
H H76 0.1172 0.4310 0.4395 0.064 Uiso calc R 1 1
N N1 0.14538(19) 0.72429(16) 0.44495(17) 0.0358(6) Uani d . 1 1
N N2 0.19680(19) 0.57135(15) 0.68065(17) 0.0365(6) Uani d . 1 1
O O1 0.43404(17) 0.63497(14) 0.63004(16) 0.0464(6) Uani d . 1 1
O O2 0.00690(17) 0.64512(15) 0.51719(16) 0.0505(6) Uani d . 1 1
S S1 0.12300(8) 0.44882(6) 0.74531(7) 0.0602(3) Uani d . 1 1
Br Br1 0.27782(4) 0.30269(3) 0.25388(3) 0.0809(2) Uani d . 1 1
C C14 0.0098(4) 0.8396(3) 0.5662(3) 0.0730(12) Uani d . 1 1
H H14 -0.0576 0.8292 0.5170 0.088 Uiso calc R 1 1
C C15 0.0372(5) 0.9195(3) 0.6112(4) 0.0981(17) Uani d . 1 1
H H15 -0.0130 0.9627 0.5907 0.118 Uiso calc R 1 1
C C16 0.1351(6) 0.9362(3) 0.6841(4) 0.0937(16) Uani d . 1 1
H H16 0.1502 0.9905 0.7114 0.112 Uiso calc R 1 1
Br Br2 0.36431(6) 1.19455(3) 0.53017(6) 0.1403(3) Uani d . 1 1

loop_
_atom_site_aniso_label
_atom_site_aniso_U_11
_atom_site_aniso_U_22
_atom_site_aniso_U_33
_atom_site_aniso_U_12
_atom_site_aniso_U_13
_atom_site_aniso_U_23
C1 0.043(2) 0.053(2) 0.049(2) -0.0026(17) 0.0116(17) 0.0062(17)
C2 0.0440(19) 0.0400(18) 0.0398(18) -0.0088(14) 0.0205(16) 0.0012(14)
C3 0.0343(17) 0.0421(18) 0.0342(16) -0.0084(14) 0.0195(15) -0.0024(14)
C4 0.0352(18) 0.0393(17) 0.0320(16) -0.0067(14) 0.0185(15) -0.0071(13)
C5 0.0290(16) 0.0350(16) 0.0303(15) -0.0043(12) 0.0138(13) -0.0037(12)
C6 0.0359(17) 0.0377(17) 0.0312(16) -0.0058(13) 0.0161(14) -0.0035(13)
C7 0.0346(17) 0.0317(16) 0.0335(16) -0.0036(13) 0.0146(14) -0.0022(12)
C8 0.0373(17) 0.0340(17) 0.0330(16) -0.0044(13) 0.0142(14) -0.0012(13)
C9 0.056(2) 0.0407(19) 0.0434(19) -0.0095(16) 0.0226(17) 0.0021(15)
C10 0.053(2) 0.050(2) 0.0432(18) -0.0112(16) 0.0290(17) -0.0028(15)
C11 0.0359(17) 0.0354(17) 0.0338(16) -0.0040(13) 0.0197(14) -0.0024(13)
C12 0.0402(19) 0.046(2) 0.0415(18) -0.0021(16) 0.0244(16) 0.0030(15)
C13 0.058(2) 0.050(2) 0.054(2) 0.0077(17) 0.037(2) 0.0020(17)
C17 0.104(4) 0.041(2) 0.071(3) -0.011(2) 0.062(3) -0.0117(19)
C18 0.068(3) 0.0407(19) 0.048(2) -0.0059(17) 0.042(2) -0.0054(15)
C19 0.048(2) 0.0411(18) 0.0373(17) -0.0111(15) 0.0294(17) -0.0070(14)
C20 0.057(2) 0.059(2) 0.0402(19) -0.0170(18) 0.0275(19) -0.0129(16)
C21 0.081(3) 0.071(3) 0.053(2) -0.037(2) 0.037(2) -0.029(2)
C22 0.117(4) 0.058(3) 0.073(3) -0.036(3) 0.064(3) -0.035(2)
C31 0.0414(19) 0.048(2) 0.0467(19) -0.0089(15) 0.0203(16) 0.0012(15)
C32 0.045(2) 0.047(2) 0.0433(19) -0.0195(16) 0.0139(16) -0.0020(16)
C33 0.070(3) 0.048(2) 0.042(2) -0.0191(19) 0.0139(18) 0.0026(16)
C34 0.093(3) 0.048(2) 0.062(3) -0.021(2) 0.027(2) -0.0026(19)
C35 0.076(3) 0.048(2) 0.074(3) -0.021(2) 0.012(2) 0.016(2)
C36 0.078(3) 0.075(3) 0.049(2) -0.038(2) 0.002(2) 0.019(2)
C37 0.071(3) 0.064(3) 0.045(2) -0.035(2) 0.0190(19) -0.0010(18)
C71 0.0340(17) 0.0324(16) 0.0402(17) -0.0026(13) 0.0171(15) -0.0007(13)
C72 0.0332(17) 0.0375(18) 0.0496(19) -0.0026(13) 0.0157(15) -0.0076(14)
C73 0.044(2) 0.0388(19) 0.065(2) 0.0013(15) 0.0314(18) -0.0082(16)
C74 0.055(2) 0.0334(17) 0.0503(19) -0.0015(15) 0.0269(17) -0.0111(15)
C75 0.047(2) 0.060(2) 0.059(2) -0.0155(17) 0.0240(19) -0.0261(18)
C76 0.038(2) 0.063(2) 0.062(2) -0.0124(17) 0.0255(18) -0.0220(18)
N1 0.0329(14) 0.0388(14) 0.0329(14) -0.0056(11) 0.0122(12) 0.0006(11)
N2 0.0421(15) 0.0365(14) 0.0362(14) -0.0073(11) 0.0222(12) -0.0031(11)
O1 0.0334(13) 0.0482(14) 0.0546(14) -0.0037(11) 0.0171(11) -0.0005(11)
O2 0.0354(13) 0.0621(16) 0.0531(14) -0.0072(12) 0.0192(12) 0.0044(12)
S1 0.0801(7) 0.0590(6) 0.0525(5) -0.0222(5) 0.0396(5) 0.0010(4)
Br1 0.0842(4) 0.0826(4) 0.0852(4) -0.0076(2) 0.0464(3) -0.0444(2)
C14 0.085(3) 0.068(3) 0.077(3) 0.024(2) 0.046(3) 0.006(2)
C15 0.134(5) 0.067(3) 0.115(4) 0.042(3) 0.074(4) 0.008(3)
C16 0.155(5) 0.046(3) 0.110(4) 0.008(3) 0.086(4) -0.012(3)
Br2 0.1586(7) 0.0538(3) 0.1495(6) -0.0125(3) 0.0172(5) 0.0345(3)

loop_
_atom_type_symbol
_atom_type_description
_atom_type_scat_dispersion_real
_atom_type_scat_dispersion_imag
_atom_type_scat_source
C C 0.0033 0.0016 'International Tables Vol C Tables 4.2.6.8 and 6.1.1.4'
H H 0.0000 0.0000 'International Tables Vol C Tables 4.2.6.8 and 6.1.1.4'
N N 0.0061 0.0033 'International Tables Vol C Tables 4.2.6.8 and 6.1.1.4'
O O 0.0106 0.0060 'International Tables Vol C Tables 4.2.6.8 and 6.1.1.4'
S S 0.1246 0.1234 'International Tables Vol C Tables 4.2.6.8 and 6.1.1.4'
Br Br -0.2901 2.4595 'International Tables Vol C Tables 4.2.6.8 and 6.1.1.4'

loop_
_geom_angle_atom_site_label_1
_geom_angle_atom_site_label_2
_geom_angle_atom_site_label_3
_geom_angle
N1 C1 H1A 109.5
N1 C1 H1B 109.5
H1A C1 H1B 109.5
N1 C1 H1C 109.5
H1A C1 H1C 109.5
H1B C1 H1C 109.5
N1 C2 C3 113.4(2)
N1 C2 H2A 108.9
C3 C2 H2A 108.9
N1 C2 H2B 108.9
C3 C2 H2B 108.9
H2A C2 H2B 107.7
C31 C3 C4 117.7(3)
C31 C3 C2 123.2(3)
C4 C3 C2 118.9(3)
O1 C4 C3 122.0(3)
O1 C4 C5 121.4(3)
C3 C4 C5 116.7(3)
C4 C5 C6 106.3(2)
C4 C5 C7 112.7(2)
C6 C5 C7 113.8(2)
C4 C5 C11 110.2(2)
C6 C5 C11 109.8(2)
C7 C5 C11 104.1(2)
N1 C6 C5 107.6(2)
N1 C6 H6A 110.2
C5 C6 H6A 110.2
N1 C6 H6B 110.2
C5 C6 H6B 110.2
H6A C6 H6B 108.5
C8 C7 C71 116.7(2)
C8 C7 C5 101.8(2)
C71 C7 C5 115.5(2)
C8 C7 H7 107.4
C71 C7 H7 107.4
C5 C7 H7 107.4
N2 C8 C9 104.2(2)
N2 C8 C7 100.5(2)
C9 C8 C7 119.8(3)
N2 C8 H8 110.5
C9 C8 H8 110.5
C7 C8 H8 110.5
C8 C9 S1 103.7(2)
C8 C9 H9A 111.0
S1 C9 H9A 111.0
C8 C9 H9B 111.0
S1 C9 H9B 111.0
H9A C9 H9B 109.0
N2 C10 S1 104.5(2)
N2 C10 H10A 110.8
S1 C10 H10A 110.8
N2 C10 H10B 110.8
S1 C10 H10B 110.8
H10A C10 H10B 108.9
N2 C11 C19 112.3(2)
N2 C11 C12 113.3(2)
C19 C11 C12 101.2(2)
N2 C11 C5 101.7(2)
C19 C11 C5 116.8(2)
C12 C11 C5 112.1(2)
O2 C12 C13 127.0(3)
O2 C12 C11 123.8(3)
C13 C12 C11 108.4(3)
C14 C13 C18 120.0(4)
C14 C13 C12 132.7(4)
C18 C13 C12 107.2(3)
C22 C17 C18 115.7(4)
C22 C17 C16 128.8(4)
C18 C17 C16 115.5(4)
C13 C18 C19 113.4(3)
C13 C18 C17 122.9(4)
C19 C18 C17 123.7(4)
C20 C19 C18 118.7(3)
C20 C19 C11 131.8(3)
C18 C19 C11 109.5(3)
C19 C20 C21 118.1(4)
C19 C20 H20 120.9
C21 C20 H20 120.9
C22 C21 C20 123.2(4)
C22 C21 H21 118.4
C20 C21 H21 118.4
C21 C22 C17 120.5(4)
C21 C22 H22 119.8
C17 C22 H22 119.8
C3 C31 C32 127.1(3)
C3 C31 H31 116.5
C32 C31 H31 116.5
C33 C32 C37 117.5(3)
C33 C32 C31 119.9(3)
C37 C32 C31 122.5(3)
C34 C33 C32 122.5(3)
C34 C33 H33 118.7
C32 C33 H33 118.7
C35 C34 C33 118.1(4)
C35 C34 H34 121.0
C33 C34 H34 121.0
C36 C35 C34 121.2(4)
C36 C35 Br2 119.2(3)
C34 C35 Br2 119.5(3)
C35 C36 C37 120.0(4)
C35 C36 H36 120.0
C37 C36 H36 120.0
C36 C37 C32 120.4(4)
C36 C37 H37 119.8
C32 C37 H37 119.8
C72 C71 C76 117.2(3)
C72 C71 C7 120.9(3)
C76 C71 C7 121.9(3)
C73 C72 C71 121.9(3)
C73 C72 H72 119.1
C71 C72 H72 119.1
C74 C73 C72 118.6(3)
C74 C73 H73 120.7
C72 C73 H73 120.7
C75 C74 C73 121.3(3)
C75 C74 Br1 119.5(3)
C73 C74 Br1 119.2(2)
C74 C75 C76 119.9(3)
C74 C75 H75 120.1
C76 C75 H75 120.1
C75 C76 C71 121.1(3)
C75 C76 H76 119.5
C71 C76 H76 119.5
C6 N1 C1 113.9(2)
C6 N1 C2 112.3(2)
C1 N1 C2 111.1(2)
C10 N2 C8 111.5(2)
C10 N2 C11 120.8(2)
C8 N2 C11 107.9(2)
C9 S1 C10 93.49(14)
C13 C14 C15 118.1(5)
C13 C14 H14 121.0
C15 C14 H14 121.0
C16 C15 C14 122.2(5)
C16 C15 H15 118.9
C14 C15 H15 118.9
C15 C16 C17 121.3(4)
C15 C16 H16 119.3
C17 C16 H16 119.3

loop_
_geom_bond_atom_site_label_1
_geom_bond_atom_site_label_2
_geom_bond_distance
C1 N1 1.449(4)
C1 H1A 0.9600
C1 H1B 0.9600
C1 H1C 0.9600
C2 N1 1.460(4)
C2 C3 1.501(4)
C2 H2A 0.9700
C2 H2B 0.9700
C3 C31 1.336(4)
C3 C4 1.478(4)
C4 O1 1.214(4)
C4 C5 1.525(4)
C5 C6 1.532(4)
C5 C7 1.552(4)
C5 C11 1.604(4)
C6 N1 1.442(4)
C6 H6A 0.9700
C6 H6B 0.9700
C7 C8 1.510(4)
C7 C71 1.513(4)
C7 H7 0.9800
C8 N2 1.455(4)
C8 C9 1.505(4)
C8 H8 0.9800
C9 S1 1.818(3)
C9 H9A 0.9700
C9 H9B 0.9700
C10 N2 1.444(4)
C10 S1 1.821(3)
C10 H10A 0.9700
C10 H10B 0.9700
C11 N2 1.462(4)
C11 C19 1.518(4)
C11 C12 1.566(4)
C12 O2 1.214(4)
C12 C13 1.470(5)
C13 C14 1.368(5)
C13 C18 1.390(5)
C17 C22 1.409(7)
C17 C18 1.410(5)
C17 C16 1.403(7)
C18 C19 1.399(5)
C19 C20 1.363(5)
C20 C21 1.418(5)
C20 H20 0.9300
C21 C22 1.345(6)
C21 H21 0.9300
C22 H22 0.9300
C31 C32 1.458(5)
C31 H31 0.9300
C32 C33 1.376(5)
C32 C37 1.397(5)
C33 C34 1.372(5)
C33 H33 0.9300
C34 C35 1.372(5)
C34 H34 0.9300
C35 C36 1.367(6)
C35 Br2 1.885(4)
C36 C37 1.369(6)
C36 H36 0.9300
C37 H37 0.9300
C71 C72 1.381(4)
C71 C76 1.386(4)
C72 C73 1.384(4)
C72 H72 0.9300
C73 C74 1.362(5)
C73 H73 0.9300
C74 C75 1.353(5)
C74 Br1 1.897(3)
C75 C76 1.376(5)
C75 H75 0.9300
C76 H76 0.9300
C14 C15 1.399(7)
C14 H14 0.9300
C15 C16 1.363(7)
C15 H15 0.9300
C16 H16 0.9300

loop_
_geom_hbond_atom_site_label_D
_geom_hbond_atom_site_label_H
_geom_hbond_atom_site_label_A
_geom_hbond_site_symmetry_A
_geom_hbond_distance_DH
_geom_hbond_distance_HA
_geom_hbond_distance_DA
_geom_hbond_angle_DHA
_geom_hbond_publ_flag
C34 H34 O1 2_656 0.93 2.57 3.440(5) 157 yes
C76 H76 O2 3_566 0.93 2.46 3.250(5) 143 yes
C73 H73 O1 3_666 0.93 2.45 3.361(5) 166 yes
C9 H9B O2 3_566 0.97 2.62 3.298(3) 128 yes
C10 H10A O2 . 0.97 2.54 3.176(4) 123 yes
C2 H2B Cg1 4_555 0.97 2.90 3.816(3) 159 no

loop_
_geom_torsion_atom_site_label_1
_geom_torsion_atom_site_label_2
_geom_torsion_atom_site_label_3
_geom_torsion_atom_site_label_4
_geom_torsion
N1 C2 C3 C31 -151.8(3)
N1 C2 C3 C4 24.0(4)
C31 C3 C4 O1 -27.1(4)
C2 C3 C4 O1 156.9(3)
C31 C3 C4 C5 151.5(3)
C2 C3 C4 C5 -24.5(4)
O1 C4 C5 C6 -137.9(3)
C3 C4 C5 C6 43.6(3)
O1 C4 C5 C7 -12.6(4)
C3 C4 C5 C7 168.9(2)
O1 C4 C5 C11 103.2(3)
C3 C4 C5 C11 -75.4(3)
C4 C5 C6 N1 -65.5(3)
C7 C5 C6 N1 169.8(2)
C11 C5 C6 N1 53.7(3)
C4 C5 C7 C8 146.3(2)
C6 C5 C7 C8 -92.6(3)
C11 C5 C7 C8 26.9(3)
C4 C5 C7 C71 -86.2(3)
C6 C5 C7 C71 34.9(3)
C11 C5 C7 C71 154.4(2)
C71 C7 C8 N2 -171.8(2)
C5 C7 C8 N2 -45.1(3)
C71 C7 C8 C9 75.0(4)
C5 C7 C8 C9 -158.3(3)
N2 C8 C9 S1 43.0(3)
C7 C8 C9 S1 154.2(2)
C4 C5 C11 N2 -120.1(2)
C6 C5 C11 N2 123.1(2)
C7 C5 C11 N2 1.0(3)
C4 C5 C11 C19 2.5(4)
C6 C5 C11 C19 -114.3(3)
C7 C5 C11 C19 123.6(3)
C4 C5 C11 C12 118.5(3)
C6 C5 C11 C12 1.8(3)
C7 C5 C11 C12 -120.3(3)
N2 C11 C12 O2 -44.4(4)
C19 C11 C12 O2 -164.8(3)
C5 C11 C12 O2 70.1(4)
N2 C11 C12 C13 126.0(3)
C19 C11 C12 C13 5.5(3)
C5 C11 C12 C13 -119.6(3)
O2 C12 C13 C14 -11.4(6)
C11 C12 C13 C14 178.7(4)
O2 C12 C13 C18 166.4(3)
C11 C12 C13 C18 -3.5(3)
C14 C13 C18 C19 177.8(3)
C12 C13 C18 C19 -0.3(4)
C14 C13 C18 C17 -0.3(5)
C12 C13 C18 C17 -178.5(3)
C22 C17 C18 C13 176.5(3)
C16 C17 C18 C13 -1.0(5)
C22 C17 C18 C19 -1.5(5)
C16 C17 C18 C19 -179.0(3)
C13 C18 C19 C20 -175.1(3)
C17 C18 C19 C20 3.0(5)
C13 C18 C19 C11 4.1(4)
C17 C18 C19 C11 -177.7(3)
N2 C11 C19 C20 52.3(4)
C12 C11 C19 C20 173.4(3)
C5 C11 C19 C20 -64.7(4)
N2 C11 C19 C18 -126.9(3)
C12 C11 C19 C18 -5.7(3)
C5 C11 C19 C18 116.2(3)
C18 C19 C20 C21 -2.7(4)
C11 C19 C20 C21 178.2(3)
C19 C20 C21 C22 1.2(5)
C20 C21 C22 C17 0.3(6)
C18 C17 C22 C21 -0.2(5)
C16 C17 C22 C21 177.0(4)
C4 C3 C31 C32 -172.3(3)
C2 C3 C31 C32 3.5(5)
C3 C31 C32 C33 133.3(4)
C3 C31 C32 C37 -44.0(5)
C37 C32 C33 C34 5.8(6)
C31 C32 C33 C34 -171.7(4)
C32 C33 C34 C35 -2.3(6)
C33 C34 C35 C36 -2.4(7)
C33 C34 C35 Br2 177.1(3)
C34 C35 C36 C37 3.5(7)
Br2 C35 C36 C37 -176.1(3)
C35 C36 C37 C32 0.2(6)
C33 C32 C37 C36 -4.6(6)
C31 C32 C37 C36 172.7(4)
C8 C7 C71 C72 -151.2(3)
C5 C7 C71 C72 89.2(3)
C8 C7 C71 C76 27.6(4)
C5 C7 C71 C76 -92.0(4)
C76 C71 C72 C73 2.4(5)
C7 C71 C72 C73 -178.8(3)
C71 C72 C73 C74 -0.5(5)
C72 C73 C74 C75 -1.8(5)
C72 C73 C74 Br1 178.0(2)
C73 C74 C75 C76 2.1(6)
Br1 C74 C75 C76 -177.7(3)
C74 C75 C76 C71 -0.1(6)
C72 C71 C76 C75 -2.1(5)
C7 C71 C76 C75 179.1(3)
C5 C6 N1 C1 -162.5(2)
C5 C6 N1 C2 70.1(3)
C3 C2 N1 C6 -47.1(3)
C3 C2 N1 C1 -176.0(3)
S1 C10 N2 C8 33.1(3)
S1 C10 N2 C11 161.4(2)
C9 C8 N2 C10 -51.4(3)
C7 C8 N2 C10 -176.0(2)
C9 C8 N2 C11 173.8(2)
C7 C8 N2 C11 49.1(3)
C19 C11 N2 C10 73.9(3)
C12 C11 N2 C10 -40.0(4)
C5 C11 N2 C10 -160.5(2)
C19 C11 N2 C8 -156.3(2)
C12 C11 N2 C8 89.8(3)
C5 C11 N2 C8 -30.7(3)
C8 C9 S1 C10 -22.1(2)
N2 C10 S1 C9 -4.9(2)
C18 C13 C14 C15 1.2(6)
C12 C13 C14 C15 178.8(4)
C13 C14 C15 C16 -0.7(7)
C14 C15 C16 C17 -0.7(8)
C22 C17 C16 C15 -175.6(5)
C18 C17 C16 C15 1.6(7)
